data_7705385
loop_
_publ_author_name
'Hammoud, Joanna'
'Abou-Khalil, Fatima'
'Roisnel, Thierry'
'Dorcet, Vincent'
'Bour, Christophe'
'Gandon, Vincent'
'Leb&#x0153;uf, David'
'Carpentier, Jean-Fran\,cois'
'Sarazin, Yann'

_publ_section_title
;
 Alkaline-earth complexes with macrocyclic-functionalised bis(phenolate)s
 and bis(fluoroalkoxide)s.
;
_journal_issue 37
_journal_name_full 'Dalton transactions (Cambridge, England : 2003)'
_journal_page_first 13017
_journal_page_last 13028
_journal_paper_doi 10.1039/d0dt02573a
_journal_volume 49
_journal_year 2020
_chemical_compound_source 'synthesis as described'
_chemical_formula_moiety 'C18 H26 F12 N2 O5'
_chemical_formula_sum 'C18 H26 F12 N2 O5'
_chemical_formula_weight 578.41
_space_group_crystal_system triclinic
_space_group_IT_number 2
_space_group_name_Hall '-P 1'
_space_group_name_H-M_alt 'P -1'
_atom_sites_solution_hydrogens mixed
_audit_update_record
;
2020-06-11 deposited with the CCDC.	2020-09-07 downloaded from the CCDC.
;
_cell_angle_alpha 68.157(3)
_cell_angle_beta 84.686(3)
_cell_angle_gamma 83.583(4)
_cell_formula_units_Z 2
_cell_length_a 6.6356(8)
_cell_length_b 12.7690(14)
_cell_length_c 15.2327(15)
_cell_measurement_reflns_used 9944
_cell_measurement_temperature 150
_cell_measurement_theta_max 27.45
_cell_measurement_theta_min 2.77
_cell_measurement_wavelength 0.71073
_cell_volume 1188.7(2)
_computing_cell_refinement 'APEX3 (Bruker, 2015); SAINT (Bruker, 2014)'
_computing_data_collection 'SAINT (Bruker, 2014)'
_computing_data_reduction 'SAINT (Bruker, 2014)'
_computing_molecular_graphics 'SXGRAPH (Farrugia, 1999), Mercury (CSD, 2014)'
_computing_publication_material 'CRYSCALC (T. Roisnel, local program, 2016)'
_computing_structure_refinement 'SHELXL-2016/6 (Sheldrick, 2016)'
_computing_structure_solution 'SHELXT (Sheldrick, 2015)'
_diffrn_ambient_temperature 150
_diffrn_detector '(CMOS) PHOTON 100'
_diffrn_measured_fraction_theta_full 0.997
_diffrn_measured_fraction_theta_max 0.998
_diffrn_measurement_device_type 'D8 VENTURE Bruker AXS'
_diffrn_measurement_method 'rotation images'
_diffrn_radiation_monochromator 'multilayer monochromator'
_diffrn_radiation_probe x-ray
_diffrn_radiation_source 'Incoatec microfocus sealed tube'
_diffrn_radiation_type MoK\a
_diffrn_radiation_wavelength 0.71073
_diffrn_reflns_av_R_equivalents 0.0666
_diffrn_reflns_av_unetI/netI 0.0620
_diffrn_reflns_limit_h_max 8
_diffrn_reflns_limit_h_min -8
_diffrn_reflns_limit_k_max 16
_diffrn_reflns_limit_k_min -16
_diffrn_reflns_limit_l_max 19
_diffrn_reflns_limit_l_min -19
_diffrn_reflns_number 23156
_diffrn_reflns_theta_full 25.242
_diffrn_reflns_theta_max 27.484
_diffrn_reflns_theta_min 3.094
_exptl_absorpt_coefficient_mu 0.175
_exptl_absorpt_correction_T_max 0.984
_exptl_absorpt_correction_T_min 0.651
_exptl_absorpt_correction_type multi-scan
_exptl_absorpt_process_details
;
  [Sheldrick, G.M. (2014). SADABS Bruker AXS Inc., Madison, Wisconsin, USA]
;
_exptl_crystal_colour colourless
_exptl_crystal_density_diffrn 1.616
_exptl_crystal_description block
_exptl_crystal_F_000 592
_exptl_crystal_size_max 0.390
_exptl_crystal_size_mid 0.190
_exptl_crystal_size_min 0.090
_refine_diff_density_max 0.409
_refine_diff_density_min -0.389
_refine_diff_density_rms 0.074
_refine_ls_extinction_method none
_refine_ls_goodness_of_fit_ref 1.060
_refine_ls_hydrogen_treatment mixed
_refine_ls_matrix_type full
_refine_ls_number_parameters 340
_refine_ls_number_reflns 5448
_refine_ls_number_restraints 0
_refine_ls_restrained_S_all 1.060
_refine_ls_R_factor_all 0.0624
_refine_ls_R_factor_gt 0.0509
_refine_ls_shift/su_max 0.001
_refine_ls_shift/su_mean 0.000
_refine_ls_structure_factor_coef Fsqd
_refine_ls_weighting_details 'w=1/[\s^2^(Fo^2^)+(0.0650P)^2^+0.4751P] where P=(Fo^2^+2Fc^2^)/3'
_refine_ls_weighting_scheme calc
_refine_ls_wR_factor_gt 0.1306
_refine_ls_wR_factor_ref 0.1394
_reflns_number_gt 4470
_reflns_number_total 5448
_reflns_threshold_expression >2sigma(I)
_cod_data_source_file d0dt02573a2.cif
_cod_data_source_block FAK_03
_cod_depositor_comments 'Adding full bibliography for 7705378--7705389.cif.'
_cod_database_code 7705385

loop_
_space_group_symop_operation_xyz
x,y,z
-x,-y,-z

loop_
_atom_site_label
_atom_site_type_symbol
_atom_site_fract_x
_atom_site_fract_y
_atom_site_fract_z
_atom_site_U_iso_or_equiv
_atom_site_adp_type
_atom_site_occupancy
_atom_site_site_symmetry_order
_atom_site_calc_flag
_atom_site_refinement_flags_posn
_atom_site_refinement_flags_adp
_atom_site_refinement_flags_occupancy
_atom_site_disorder_assembly
_atom_site_disorder_group
N1 N 0.4392(2) 0.81706(11) 0.76860(9) 0.0186(3) Uani 1 1 d . . . . .
C2 C 0.5351(3) 0.89120(15) 0.67942(12) 0.0242(3) Uani 1 1 d . . . . .
H2A H 0.682288 0.889379 0.686747 0.029 Uiso 1 1 calc R U . . .
H2B H 0.475624 0.970072 0.664751 0.029 Uiso 1 1 calc R U . . .
C3 C 0.5046(3) 0.85393(15) 0.59838(12) 0.0249(3) Uani 1 1 d . . . . .
H3A H 0.570739 0.904273 0.539051 0.030 Uiso 1 1 calc R U . . .
H3B H 0.565973 0.775610 0.611814 0.030 Uiso 1 1 calc R U . . .
O4 O 0.29400(18) 0.85915(11) 0.58842(8) 0.0267(3) Uani 1 1 d . . . . .
C5 C 0.2498(3) 0.82520(17) 0.51395(12) 0.0303(4) Uani 1 1 d . . . . .
H5A H 0.339730 0.757509 0.514982 0.036 Uiso 1 1 calc R U . . .
H5B H 0.273069 0.886774 0.452027 0.036 Uiso 1 1 calc R U . . .
C6 C 0.0312(3) 0.79849(16) 0.52730(12) 0.0299(4) Uani 1 1 d . . . . .
H6A H -0.054080 0.860538 0.540107 0.036 Uiso 1 1 calc R U . . .
H6B H -0.011189 0.795614 0.467657 0.036 Uiso 1 1 calc R U . . .
O7 O -0.00539(18) 0.69400(10) 0.60261(8) 0.0261(3) Uani 1 1 d . . . . .
C8 C 0.0575(3) 0.59884(16) 0.57665(13) 0.0316(4) Uani 1 1 d . . . . .
H8A H 0.206160 0.595746 0.562205 0.038 Uiso 1 1 calc R U . . .
H8B H -0.009810 0.606558 0.518956 0.038 Uiso 1 1 calc R U . . .
C9 C 0.0040(3) 0.49125(15) 0.65583(13) 0.0283(4) Uani 1 1 d . . . . .
H9A H -0.142190 0.498742 0.674650 0.034 Uiso 1 1 calc R U . . .
H9B H 0.026533 0.428012 0.632363 0.034 Uiso 1 1 calc R U . . .
N10 N 0.1230(2) 0.46328(11) 0.73980(10) 0.0204(3) Uani 1 1 d . . . . .
C11 C 0.0169(3) 0.50831(14) 0.80931(12) 0.0253(4) Uani 1 1 d . . . . .
H11A H -0.086121 0.456540 0.846980 0.030 Uiso 1 1 calc R U . . .
H11B H -0.055129 0.582750 0.775029 0.030 Uiso 1 1 calc R U . . .
C12 C 0.1577(3) 0.52202(14) 0.87536(12) 0.0255(4) Uani 1 1 d . . . . .
H12A H 0.079941 0.552593 0.920476 0.031 Uiso 1 1 calc R U . . .
H12B H 0.227489 0.447783 0.911961 0.031 Uiso 1 1 calc R U . . .
O13 O 0.30230(18) 0.59775(9) 0.82024(8) 0.0223(3) Uani 1 1 d . . . . .
C14 C 0.4456(3) 0.61573(14) 0.87558(12) 0.0253(4) Uani 1 1 d . . . . .
H14A H 0.536935 0.546142 0.902591 0.030 Uiso 1 1 calc R U . . .
H14B H 0.374590 0.634812 0.928459 0.030 Uiso 1 1 calc R U . . .
C15 C 0.5666(3) 0.71154(14) 0.81291(12) 0.0248(3) Uani 1 1 d . . . . .
H15A H 0.666589 0.725183 0.851019 0.030 Uiso 1 1 calc R U . . .
H15B H 0.642884 0.689359 0.762654 0.030 Uiso 1 1 calc R U . . .
C21 C 0.3534(2) 0.87250(13) 0.83305(11) 0.0197(3) Uani 1 1 d . . . . .
H21A H 0.405387 0.948041 0.813704 0.024 Uiso 1 1 calc R U . . .
H21B H 0.395002 0.827075 0.898038 0.024 Uiso 1 1 calc R U . . .
C22 C 0.1140(2) 0.88573(13) 0.83181(11) 0.0190(3) Uani 1 1 d . . . . .
O23 O 0.04406(18) 0.81742(11) 0.79043(10) 0.0270(3) Uani 1 1 d . . . . .
H23 H 0.150(4) 0.7967(19) 0.7608(16) 0.032 Uiso 1 1 d . U . . .
C24 C 0.0373(3) 1.00854(14) 0.77590(13) 0.0267(4) Uani 1 1 d . . . . .
F25 F -0.16285(17) 1.02295(10) 0.76755(10) 0.0438(3) Uani 1 1 d . . . . .
F26 F 0.08373(18) 1.07997(9) 0.81541(9) 0.0383(3) Uani 1 1 d . . . . .
F27 F 0.1241(2) 1.04259(10) 0.68834(8) 0.0431(3) Uani 1 1 d . . . . .
C28 C 0.0210(3) 0.84930(16) 0.93363(14) 0.0326(4) Uani 1 1 d . . . . .
F29 F 0.0692(2) 0.73801(10) 0.98047(9) 0.0477(3) Uani 1 1 d . . . . .
F30 F -0.1801(2) 0.86544(14) 0.93843(11) 0.0587(4) Uani 1 1 d . . . . .
F31 F 0.0925(2) 0.90288(11) 0.98244(9) 0.0498(4) Uani 1 1 d . . . . .
C41 C 0.2045(2) 0.34535(13) 0.78048(12) 0.0222(3) Uani 1 1 d . . . . .
H41A H 0.140179 0.299054 0.753017 0.027 Uiso 1 1 calc R U . . .
H41B H 0.173834 0.315663 0.849821 0.027 Uiso 1 1 calc R U . . .
C42 C 0.4408(2) 0.33714(14) 0.75884(12) 0.0229(3) Uani 1 1 d . . . . .
O43 O 0.5182(2) 0.44067(11) 0.73902(11) 0.0336(3) Uani 1 1 d . . . . .
H43 H 0.405(4) 0.484(2) 0.7336(17) 0.040 Uiso 1 1 d . U . . .
C44 C 0.4948(3) 0.30302(16) 0.67237(13) 0.0295(4) Uani 1 1 d . . . . .
F45 F 0.4032(2) 0.37737(13) 0.59695(9) 0.0536(4) Uani 1 1 d . . . . .
F46 F 0.69324(18) 0.29933(11) 0.64887(9) 0.0434(3) Uani 1 1 d . . . . .
F47 F 0.4362(2) 0.20155(11) 0.68539(10) 0.0489(4) Uani 1 1 d . . . . .
C48 C 0.5462(3) 0.25204(18) 0.84522(14) 0.0348(4) Uani 1 1 d . . . . .
F49 F 0.74688(19) 0.24222(13) 0.83105(10) 0.0517(4) Uani 1 1 d . . . . .
F50 F 0.4806(2) 0.14949(11) 0.87189(10) 0.0543(4) Uani 1 1 d . . . . .
F51 F 0.5071(2) 0.28525(14) 0.91938(9) 0.0544(4) Uani 1 1 d . . . . .

loop_
_atom_site_aniso_label
_atom_site_aniso_U_11
_atom_site_aniso_U_22
_atom_site_aniso_U_33
_atom_site_aniso_U_23
_atom_site_aniso_U_13
_atom_site_aniso_U_12
N1 0.0186(6) 0.0165(6) 0.0210(6) -0.0077(5) -0.0009(5) 0.0000(5)
C2 0.0221(8) 0.0243(8) 0.0265(8) -0.0091(7) 0.0030(6) -0.0074(6)
C3 0.0209(8) 0.0280(9) 0.0245(8) -0.0093(7) 0.0048(6) -0.0035(6)
O4 0.0220(6) 0.0380(7) 0.0247(6) -0.0170(5) 0.0014(5) -0.0031(5)
C5 0.0366(10) 0.0373(10) 0.0184(8) -0.0099(7) 0.0021(7) -0.0123(8)
C6 0.0325(9) 0.0285(9) 0.0231(8) -0.0008(7) -0.0086(7) -0.0045(7)
O7 0.0273(6) 0.0229(6) 0.0248(6) -0.0050(5) -0.0013(5) -0.0020(5)
C8 0.0403(10) 0.0315(9) 0.0246(8) -0.0117(7) -0.0051(7) -0.0012(8)
C9 0.0282(9) 0.0266(9) 0.0326(9) -0.0122(7) -0.0052(7) -0.0051(7)
N10 0.0223(7) 0.0167(6) 0.0224(6) -0.0077(5) 0.0016(5) -0.0031(5)
C11 0.0243(8) 0.0201(8) 0.0291(8) -0.0087(7) 0.0081(7) -0.0006(6)
C12 0.0366(9) 0.0162(7) 0.0217(8) -0.0069(6) 0.0067(7) -0.0010(7)
O13 0.0321(6) 0.0159(5) 0.0186(5) -0.0063(4) -0.0002(5) -0.0021(5)
C14 0.0338(9) 0.0183(8) 0.0229(8) -0.0077(6) -0.0089(7) 0.0076(6)
C15 0.0214(8) 0.0231(8) 0.0297(8) -0.0107(7) -0.0073(6) 0.0064(6)
C21 0.0221(8) 0.0176(7) 0.0220(7) -0.0097(6) -0.0044(6) -0.0006(6)
C22 0.0221(8) 0.0133(7) 0.0231(7) -0.0087(6) -0.0004(6) -0.0010(6)
O23 0.0191(6) 0.0282(6) 0.0441(7) -0.0253(6) 0.0022(5) -0.0048(5)
C24 0.0264(9) 0.0185(8) 0.0345(9) -0.0096(7) -0.0046(7) 0.0027(6)
F25 0.0287(6) 0.0351(6) 0.0688(8) -0.0210(6) -0.0163(6) 0.0110(5)
F26 0.0436(7) 0.0170(5) 0.0591(7) -0.0196(5) -0.0060(5) 0.0000(4)
F27 0.0529(8) 0.0319(6) 0.0303(6) 0.0019(5) -0.0055(5) 0.0094(5)
C28 0.0392(10) 0.0244(9) 0.0321(9) -0.0117(7) 0.0093(8) 0.0011(7)
F29 0.0675(9) 0.0255(6) 0.0364(6) -0.0012(5) 0.0199(6) -0.0029(6)
F30 0.0388(7) 0.0686(10) 0.0598(9) -0.0212(7) 0.0240(6) 0.0018(7)
F31 0.0797(10) 0.0445(7) 0.0312(6) -0.0247(6) 0.0004(6) 0.0063(7)
C41 0.0224(8) 0.0170(7) 0.0271(8) -0.0088(6) 0.0060(6) -0.0049(6)
C42 0.0218(8) 0.0205(8) 0.0300(8) -0.0145(7) 0.0051(6) -0.0036(6)
O43 0.0224(6) 0.0262(7) 0.0599(9) -0.0260(6) 0.0117(6) -0.0085(5)
C44 0.0284(9) 0.0313(9) 0.0335(9) -0.0183(8) 0.0063(7) -0.0056(7)
F45 0.0632(9) 0.0656(9) 0.0290(6) -0.0194(6) 0.0027(6) 0.0103(7)
F46 0.0351(6) 0.0527(8) 0.0528(7) -0.0349(6) 0.0197(5) -0.0092(5)
F47 0.0546(8) 0.0467(8) 0.0654(8) -0.0442(7) 0.0196(6) -0.0206(6)
C48 0.0311(10) 0.0383(10) 0.0377(10) -0.0200(8) -0.0019(8) 0.0079(8)
F49 0.0300(6) 0.0690(9) 0.0597(8) -0.0323(7) -0.0080(6) 0.0167(6)
F50 0.0644(9) 0.0290(6) 0.0544(8) -0.0008(6) -0.0032(7) 0.0066(6)
F51 0.0511(8) 0.0803(10) 0.0383(7) -0.0350(7) -0.0130(6) 0.0237(7)

loop_
_atom_type_symbol
_atom_type_description
_atom_type_scat_dispersion_real
_atom_type_scat_dispersion_imag
_atom_type_scat_source
C C 0.0033 0.0016 'International Tables Vol C Tables 4.2.6.8 and 6.1.1.4'
H H 0.0000 0.0000 'International Tables Vol C Tables 4.2.6.8 and 6.1.1.4'
N N 0.0061 0.0033 'International Tables Vol C Tables 4.2.6.8 and 6.1.1.4'
O O 0.0106 0.0060 'International Tables Vol C Tables 4.2.6.8 and 6.1.1.4'
F F 0.0171 0.0103 'International Tables Vol C Tables 4.2.6.8 and 6.1.1.4'

loop_
_geom_angle_atom_site_label_1
_geom_angle_atom_site_label_2
_geom_angle_atom_site_label_3
_geom_angle
_geom_angle_site_symmetry_1
_geom_angle_site_symmetry_3
_geom_angle_publ_flag
C21 N1 C15 114.70(13) . . ?
C21 N1 C2 115.43(12) . . ?
C15 N1 C2 111.97(13) . . ?
N1 C2 C3 111.05(13) . . ?
N1 C2 H2A 109.4 . . ?
C3 C2 H2A 109.4 . . ?
N1 C2 H2B 109.4 . . ?
C3 C2 H2B 109.4 . . ?
H2A C2 H2B 108.0 . . ?
O4 C3 C2 108.27(13) . . ?
O4 C3 H3A 110.0 . . ?
C2 C3 H3A 110.0 . . ?
O4 C3 H3B 110.0 . . ?
C2 C3 H3B 110.0 . . ?
H3A C3 H3B 108.4 . . ?
C3 O4 C5 112.48(13) . . ?
O4 C5 C6 108.62(14) . . ?
O4 C5 H5A 110.0 . . ?
C6 C5 H5A 110.0 . . ?
O4 C5 H5B 110.0 . . ?
C6 C5 H5B 110.0 . . ?
H5A C5 H5B 108.3 . . ?
O7 C6 C5 113.61(15) . . ?
O7 C6 H6A 108.8 . . ?
C5 C6 H6A 108.8 . . ?
O7 C6 H6B 108.8 . . ?
C5 C6 H6B 108.8 . . ?
H6A C6 H6B 107.7 . . ?
C8 O7 C6 112.24(14) . . ?
O7 C8 C9 110.36(15) . . ?
O7 C8 H8A 109.6 . . ?
C9 C8 H8A 109.6 . . ?
O7 C8 H8B 109.6 . . ?
C9 C8 H8B 109.6 . . ?
H8A C8 H8B 108.1 . . ?
N10 C9 C8 113.31(14) . . ?
N10 C9 H9A 108.9 . . ?
C8 C9 H9A 108.9 . . ?
N10 C9 H9B 108.9 . . ?
C8 C9 H9B 108.9 . . ?
H9A C9 H9B 107.7 . . ?
C41 N10 C9 115.14(13) . . ?
C41 N10 C11 114.30(13) . . ?
C9 N10 C11 111.58(14) . . ?
N10 C11 C12 112.99(14) . . ?
N10 C11 H11A 109.0 . . ?
C12 C11 H11A 109.0 . . ?
N10 C11 H11B 109.0 . . ?
C12 C11 H11B 109.0 . . ?
H11A C11 H11B 107.8 . . ?
O13 C12 C11 108.16(13) . . ?
O13 C12 H12A 110.1 . . ?
C11 C12 H12A 110.1 . . ?
O13 C12 H12B 110.1 . . ?
C11 C12 H12B 110.1 . . ?
H12A C12 H12B 108.4 . . ?
C14 O13 C12 113.00(13) . . ?
O13 C14 C15 108.35(13) . . ?
O13 C14 H14A 110.0 . . ?
C15 C14 H14A 110.0 . . ?
O13 C14 H14B 110.0 . . ?
C15 C14 H14B 110.0 . . ?
H14A C14 H14B 108.4 . . ?
N1 C15 C14 112.85(14) . . ?
N1 C15 H15A 109.0 . . ?
C14 C15 H15A 109.0 . . ?
N1 C15 H15B 109.0 . . ?
C14 C15 H15B 109.0 . . ?
H15A C15 H15B 107.8 . . ?
N1 C21 C22 109.91(12) . . ?
N1 C21 H21A 109.7 . . ?
C22 C21 H21A 109.7 . . ?
N1 C21 H21B 109.7 . . ?
C22 C21 H21B 109.7 . . ?
H21A C21 H21B 108.2 . . ?
O23 C22 C24 107.81(13) . . ?
O23 C22 C28 107.10(14) . . ?
C24 C22 C28 109.61(13) . . ?
O23 C22 C21 111.63(12) . . ?
C24 C22 C21 110.89(13) . . ?
C28 C22 C21 109.71(13) . . ?
C22 O23 H23 105.4(15) . . ?
F25 C24 F27 107.11(15) . . ?
F25 C24 F26 107.18(14) . . ?
F27 C24 F26 106.77(15) . . ?
F25 C24 C22 113.33(14) . . ?
F27 C24 C22 110.05(14) . . ?
F26 C24 C22 112.08(14) . . ?
F30 C28 F31 107.93(15) . . ?
F30 C28 F29 106.83(16) . . ?
F31 C28 F29 106.19(17) . . ?
F30 C28 C22 113.35(16) . . ?
F31 C28 C22 111.98(16) . . ?
F29 C28 C22 110.18(14) . . ?
N10 C41 C42 109.48(13) . . ?
N10 C41 H41A 109.8 . . ?
C42 C41 H41A 109.8 . . ?
N10 C41 H41B 109.8 . . ?
C42 C41 H41B 109.8 . . ?
H41A C41 H41B 108.2 . . ?
O43 C42 C48 107.00(15) . . ?
O43 C42 C44 107.40(14) . . ?
C48 C42 C44 110.15(14) . . ?
O43 C42 C41 111.00(13) . . ?
C48 C42 C41 110.20(14) . . ?
C44 C42 C41 110.98(14) . . ?
C42 O43 H43 100.0(17) . . ?
F46 C44 F47 106.50(15) . . ?
F46 C44 F45 106.91(15) . . ?
F47 C44 F45 107.03(16) . . ?
F46 C44 C42 113.22(15) . . ?
F47 C44 C42 112.64(15) . . ?
F45 C44 C42 110.17(15) . . ?
F49 C48 F50 108.04(16) . . ?
F49 C48 F51 106.89(16) . . ?
F50 C48 F51 106.53(18) . . ?
F49 C48 C42 112.78(17) . . ?
F50 C48 C42 112.29(16) . . ?
F51 C48 C42 109.99(15) . . ?

loop_
_geom_bond_atom_site_label_1
_geom_bond_atom_site_label_2
_geom_bond_distance
_geom_bond_site_symmetry_2
_geom_bond_publ_flag
N1 C21 1.4535(19) . ?
N1 C15 1.470(2) . ?
N1 C2 1.471(2) . ?
C2 C3 1.515(2) . ?
C2 H2A 0.9900 . ?
C2 H2B 0.9900 . ?
C3 O4 1.411(2) . ?
C3 H3A 0.9900 . ?
C3 H3B 0.9900 . ?
O4 C5 1.420(2) . ?
C5 C6 1.505(3) . ?
C5 H5A 0.9900 . ?
C5 H5B 0.9900 . ?
C6 O7 1.427(2) . ?
C6 H6A 0.9900 . ?
C6 H6B 0.9900 . ?
O7 C8 1.422(2) . ?
C8 C9 1.505(3) . ?
C8 H8A 0.9900 . ?
C8 H8B 0.9900 . ?
C9 N10 1.474(2) . ?
C9 H9A 0.9900 . ?
C9 H9B 0.9900 . ?
N10 C41 1.459(2) . ?
N10 C11 1.474(2) . ?
C11 C12 1.502(3) . ?
C11 H11A 0.9900 . ?
C11 H11B 0.9900 . ?
C12 O13 1.419(2) . ?
C12 H12A 0.9900 . ?
C12 H12B 0.9900 . ?
O13 C14 1.417(2) . ?
C14 C15 1.504(3) . ?
C14 H14A 0.9900 . ?
C14 H14B 0.9900 . ?
C15 H15A 0.9900 . ?
C15 H15B 0.9900 . ?
C21 C22 1.580(2) . ?
C21 H21A 0.9900 . ?
C21 H21B 0.9900 . ?
C22 O23 1.3883(19) . ?
C22 C24 1.534(2) . ?
C22 C28 1.534(2) . ?
O23 H23 0.87(2) . ?
C24 F25 1.331(2) . ?
C24 F27 1.335(2) . ?
C24 F26 1.340(2) . ?
C28 F30 1.327(2) . ?
C28 F31 1.328(2) . ?
C28 F29 1.348(2) . ?
C41 C42 1.572(2) . ?
C41 H41A 0.9900 . ?
C41 H41B 0.9900 . ?
C42 O43 1.389(2) . ?
C42 C48 1.529(3) . ?
C42 C44 1.536(2) . ?
O43 H43 0.88(3) . ?
C44 F46 1.332(2) . ?
C44 F47 1.333(2) . ?
C44 F45 1.334(2) . ?
C48 F49 1.329(2) . ?
C48 F50 1.330(3) . ?
C48 F51 1.342(2) . ?

loop_
_geom_torsion_atom_site_label_1
_geom_torsion_atom_site_label_2
_geom_torsion_atom_site_label_3
_geom_torsion_atom_site_label_4
_geom_torsion
_geom_torsion_site_symmetry_1
_geom_torsion_site_symmetry_2
_geom_torsion_site_symmetry_3
_geom_torsion_site_symmetry_4
_geom_torsion_publ_flag
C21 N1 C2 C3 -145.60(14) . . . . ?
C15 N1 C2 C3 80.70(17) . . . . ?
N1 C2 C3 O4 60.09(18) . . . . ?
C2 C3 O4 C5 -179.80(14) . . . . ?
C3 O4 C5 C6 162.60(14) . . . . ?
O4 C5 C6 O7 -74.1(2) . . . . ?
C5 C6 O7 C8 -77.41(19) . . . . ?
C6 O7 C8 C9 -176.37(14) . . . . ?
O7 C8 C9 N10 -68.6(2) . . . . ?
C8 C9 N10 C41 -134.47(16) . . . . ?
C8 C9 N10 C11 93.12(18) . . . . ?
C41 N10 C11 C12 69.25(18) . . . . ?
C9 N10 C11 C12 -157.91(14) . . . . ?
N10 C11 C12 O13 59.56(17) . . . . ?
C11 C12 O13 C14 -179.14(13) . . . . ?
C12 O13 C14 C15 -170.19(13) . . . . ?
C21 N1 C15 C14 71.57(17) . . . . ?
C2 N1 C15 C14 -154.38(14) . . . . ?
O13 C14 C15 N1 58.32(17) . . . . ?
C15 N1 C21 C22 -121.84(14) . . . . ?
C2 N1 C21 C22 105.73(15) . . . . ?
N1 C21 C22 O23 15.42(17) . . . . ?
N1 C21 C22 C24 -104.81(15) . . . . ?
N1 C21 C22 C28 133.98(13) . . . . ?
O23 C22 C24 F25 53.51(19) . . . . ?
C28 C22 C24 F25 -62.74(19) . . . . ?
C21 C22 C24 F25 175.99(13) . . . . ?
O23 C22 C24 F27 -66.38(18) . . . . ?
C28 C22 C24 F27 177.37(14) . . . . ?
C21 C22 C24 F27 56.10(18) . . . . ?
O23 C22 C24 F26 174.97(14) . . . . ?
C28 C22 C24 F26 58.72(19) . . . . ?
C21 C22 C24 F26 -62.55(18) . . . . ?
O23 C22 C28 F30 -63.13(19) . . . . ?
C24 C22 C28 F30 53.6(2) . . . . ?
C21 C22 C28 F30 175.55(14) . . . . ?
O23 C22 C28 F31 174.47(14) . . . . ?
C24 C22 C28 F31 -68.83(19) . . . . ?
C21 C22 C28 F31 53.15(18) . . . . ?
O23 C22 C28 F29 56.5(2) . . . . ?
C24 C22 C28 F29 173.22(15) . . . . ?
C21 C22 C28 F29 -64.80(19) . . . . ?
C9 N10 C41 C42 107.96(16) . . . . ?
C11 N10 C41 C42 -120.91(15) . . . . ?
N10 C41 C42 O43 21.45(19) . . . . ?
N10 C41 C42 C48 139.80(14) . . . . ?
N10 C41 C42 C44 -97.91(16) . . . . ?
O43 C42 C44 F46 56.0(2) . . . . ?
C48 C42 C44 F46 -60.2(2) . . . . ?
C41 C42 C44 F46 177.48(14) . . . . ?
O43 C42 C44 F47 176.90(15) . . . . ?
C48 C42 C44 F47 60.7(2) . . . . ?
C41 C42 C44 F47 -61.6(2) . . . . ?
O43 C42 C44 F45 -63.67(19) . . . . ?
C48 C42 C44 F45 -179.86(15) . . . . ?
C41 C42 C44 F45 57.82(19) . . . . ?
O43 C42 C48 F49 -58.82(19) . . . . ?
C44 C42 C48 F49 57.6(2) . . . . ?
C41 C42 C48 F49 -179.60(14) . . . . ?
O43 C42 C48 F50 178.83(14) . . . . ?
C44 C42 C48 F50 -64.7(2) . . . . ?
C41 C42 C48 F50 58.06(19) . . . . ?
O43 C42 C48 F51 60.4(2) . . . . ?
C44 C42 C48 F51 176.83(15) . . . . ?
C41 C42 C48 F51 -60.4(2) . . . . ?
